data_7060903
loop_
_publ_author_name
'Satish, Nagam'
'Raju, Siruvuri Krishnam'
'Nanubolu, Jagadeesh Babu'
'Sudhakar, Gangarajula'

_publ_section_title
;
 The synthesis of indeno[de]isochromene derivatives from arylvinyl
 epoxides and carbonyl compounds via tandem Nazarov and
 oxa-Pictet--Spengler cyclizations
;
_journal_issue 35
_journal_name_full 'New Journal of Chemistry'
_journal_page_first 16248
_journal_page_last 16253
_journal_paper_doi 10.1039/D1NJ03654H
_journal_volume 45
_journal_year 2021
_chemical_formula_moiety 'C26 H30 O3'
_chemical_formula_sum 'C26 H30 O3'
_chemical_formula_weight 390.50
_chemical_name_common 4,6-dimethoxy-6b,10,10-trimethyl-3-phenyl-3,6b,7,8,9,10-hexahydro-1H-indeno[1,2,3-de]isochromene
_space_group_crystal_system monoclinic
_space_group_IT_number 14
_space_group_name_Hall '-P 2yn'
_space_group_name_H-M_alt 'P 1 21/n 1'
_atom_sites_solution_hydrogens geom
_audit_creation_method SHELXL-2018/3
_audit_update_record
;
2021-04-12 deposited with the CCDC.	2021-08-04 downloaded from the CCDC.
;
_cell_angle_alpha 90
_cell_angle_beta 104.073(8)
_cell_angle_gamma 90
_cell_formula_units_Z 4
_cell_length_a 15.149(5)
_cell_length_b 7.696(3)
_cell_length_c 19.735(6)
_cell_measurement_reflns_used 9978
_cell_measurement_temperature 293(2)
_cell_measurement_theta_max 30.334
_cell_measurement_theta_min 2.652
_cell_volume 2231.8(13)
_computing_cell_refinement '<i>SAINT</i> (Bruker, 2016)'
_computing_data_collection '<i>APEX3</i> (Bruker, 2016)'
_computing_data_reduction 'Bruker SAINT'
_computing_structure_refinement 'SHELXL-2018/3 (Sheldrick, 2018)'
_computing_structure_solution '<i>SHELXT</i> (Sheldrick, 2015)'
_diffrn_ambient_temperature 293(2)
_diffrn_measured_fraction_theta_full 0.998
_diffrn_measured_fraction_theta_max 0.998
_diffrn_measurement_device_type 'Bruker D8 QUEST PHOTON-100'
_diffrn_measurement_method '\w and \f'
_diffrn_radiation_type MoK\a
_diffrn_radiation_wavelength 0.71073
_diffrn_reflns_av_R_equivalents 0.0520
_diffrn_reflns_av_unetI/netI 0.0383
_diffrn_reflns_Laue_measured_fraction_full 0.998
_diffrn_reflns_Laue_measured_fraction_max 0.998
_diffrn_reflns_limit_h_max 18
_diffrn_reflns_limit_h_min -18
_diffrn_reflns_limit_k_max 9
_diffrn_reflns_limit_k_min -9
_diffrn_reflns_limit_l_max 23
_diffrn_reflns_limit_l_min -23
_diffrn_reflns_number 24226
_diffrn_reflns_point_group_measured_fraction_full 0.998
_diffrn_reflns_point_group_measured_fraction_max 0.998
_diffrn_reflns_theta_full 25.000
_diffrn_reflns_theta_max 25.000
_diffrn_reflns_theta_min 2.772
_diffrn_source microfocus
_exptl_absorpt_coefficient_mu 0.074
_exptl_absorpt_correction_T_max 0.7461
_exptl_absorpt_correction_T_min 0.6492
_exptl_absorpt_correction_type multi-scan
_exptl_absorpt_process_details 'SADABS 2014/5'
_exptl_crystal_density_diffrn 1.162
_exptl_crystal_description NEEDLE
_exptl_crystal_F_000 840
_exptl_crystal_recrystallization_method 'Re-crystallisation from solvent: Chloroform and Hexane'
_exptl_crystal_size_max 0.280
_exptl_crystal_size_mid 0.220
_exptl_crystal_size_min 0.140
_refine_diff_density_max 0.235
_refine_diff_density_min -0.167
_refine_diff_density_rms 0.035
_refine_ls_extinction_coef 0.0111(16)
_refine_ls_extinction_expression Fc^*^=kFc[1+0.001xFc^2^\l^3^/sin(2\q)]^-1/4^
_refine_ls_extinction_method 'SHELXL-2018/3 (Sheldrick 2018)'
_refine_ls_goodness_of_fit_ref 1.084
_refine_ls_hydrogen_treatment constr
_refine_ls_matrix_type full
_refine_ls_number_parameters 353
_refine_ls_number_reflns 3919
_refine_ls_number_restraints 168
_refine_ls_restrained_S_all 1.073
_refine_ls_R_factor_all 0.0672
_refine_ls_R_factor_gt 0.0533
_refine_ls_shift/su_max 0.000
_refine_ls_shift/su_mean 0.000
_refine_ls_structure_factor_coef Fsqd
_refine_ls_weighting_details 'w=1/[\s^2^(Fo^2^)+(0.0423P)^2^+1.1262P] where P=(Fo^2^+2Fc^2^)/3'
_refine_ls_weighting_scheme calc
_refine_ls_wR_factor_gt 0.1311
_refine_ls_wR_factor_ref 0.1427
_reflns_Friedel_coverage 0.000
_reflns_number_gt 3139
_reflns_number_total 3919
_reflns_threshold_expression 'I > 2\s(I)'
_cod_data_source_file d1nj03654h2.cif
_cod_data_source_block KA1050_0m
_cod_depositor_comments 'Adding full bibliography for 7060903--7060904.cif.'
_cod_original_cell_volume 2231.7(13)
_cod_original_sg_symbol_H-M 'P 21/n'
_cod_database_code 7060903
_shelx_shelxl_version_number 2018/3
_shelx_space_group_comment
;
The symmetry employed for this shelxl refinement is uniquely defined
by the following loop, which should always be used as a source of
symmetry information in preference to the above space-group names.
They are only intended as comments.
;
_shelx_estimated_absorpt_t_min 0.979
_shelx_estimated_absorpt_t_max 0.990

loop_
_space_group_symop_operation_xyz
'x, y, z'
'-x+1/2, y+1/2, -z+1/2'
'-x, -y, -z'
'x-1/2, -y-1/2, z-1/2'

loop_
_atom_site_label
_atom_site_type_symbol
_atom_site_fract_x
_atom_site_fract_y
_atom_site_fract_z
_atom_site_U_iso_or_equiv
_atom_site_adp_type
_atom_site_occupancy
_atom_site_site_symmetry_order
_atom_site_calc_flag
_atom_site_refinement_flags_posn
_atom_site_refinement_flags_adp
_atom_site_refinement_flags_occupancy
_atom_site_disorder_assembly
_atom_site_disorder_group
C1 C 0.4792(2) 0.1621(5) 0.33815(17) 0.1136(13) Uani 1 1 d . . . . .
H1A H 0.479121 0.122287 0.292035 0.170 Uiso 1 1 calc R U . . .
H1B H 0.516882 0.087131 0.372099 0.170 Uiso 1 1 calc R U . . .
H1C H 0.502685 0.278460 0.344320 0.170 Uiso 1 1 calc R U . . .
C2 C 0.37669(14) 0.2038(3) 0.41149(12) 0.0573(6) Uani 1 1 d . . . . .
C3 C 0.44825(13) 0.2412(3) 0.46948(11) 0.0548(5) Uani 1 1 d . . . . .
H3 H 0.508029 0.235624 0.465317 0.066 Uiso 1 1 calc R U . . .
C4 C 0.43079(12) 0.2867(3) 0.53323(11) 0.0479(5) Uani 1 1 d . . . . .
C5 C 0.59014(14) 0.3115(4) 0.58872(14) 0.0742(7) Uani 1 1 d . . . . .
H5A H 0.602233 0.194402 0.576796 0.111 Uiso 1 1 calc R U . . .
H5B H 0.629161 0.340748 0.633311 0.111 Uiso 1 1 calc R U . . .
H5C H 0.601422 0.389511 0.553825 0.111 Uiso 1 1 calc R U . . .
C6 C 0.34189(12) 0.2954(2) 0.54098(10) 0.0430(5) Uani 1 1 d . . . . .
C7 C 0.27383(12) 0.2555(2) 0.48244(10) 0.0443(5) Uani 1 1 d . . . . .
C8 C 0.28785(13) 0.2104(3) 0.41774(11) 0.0519(5) Uani 1 1 d . . . . .
C9 C 0.17672(13) 0.2547(3) 0.47914(11) 0.0485(5) Uani 1 1 d . . . . .
C10 C 0.15419(13) 0.3035(3) 0.54683(11) 0.0531(5) Uani 1 1 d . . . . .
H10A H 0.143830 0.427777 0.547689 0.064 Uiso 1 1 calc R U . . .
H10B H 0.098764 0.244942 0.550306 0.064 Uiso 1 1 calc R U . . .
C11 C 0.31407(13) 0.3362(2) 0.60732(10) 0.0441(5) Uani 1 1 d . . . . .
H11 H 0.358917 0.281620 0.645645 0.053 Uiso 1 1 calc R U . . .
C12 C 0.31001(12) 0.5272(3) 0.62543(10) 0.0430(5) Uani 1 1 d . . . . .
C13 C 0.31740(14) 0.5733(3) 0.69446(11) 0.0537(5) Uani 1 1 d . . . . .
H13 H 0.328687 0.487599 0.728703 0.064 Uiso 1 1 calc R U . . .
C14 C 0.30836(16) 0.7440(3) 0.71352(13) 0.0638(6) Uani 1 1 d . . . . .
H14 H 0.314545 0.772489 0.760241 0.077 Uiso 1 1 calc R U . . .
C15 C 0.29026(16) 0.8711(3) 0.66345(13) 0.0646(6) Uani 1 1 d . . . . .
H15 H 0.282900 0.985696 0.675962 0.078 Uiso 1 1 calc R U . . .
C16 C 0.28301(15) 0.8287(3) 0.59458(13) 0.0611(6) Uani 1 1 d . . . . .
H16 H 0.271561 0.915160 0.560648 0.073 Uiso 1 1 calc R U . . .
C17 C 0.29269(14) 0.6578(3) 0.57553(11) 0.0518(5) Uani 1 1 d . . . . .
H17 H 0.287526 0.630395 0.528834 0.062 Uiso 1 1 calc R U . . .
O1 O 0.38906(11) 0.1599(3) 0.34701(9) 0.0850(6) Uani 1 1 d . . . . .
O2 O 0.49733(9) 0.3259(2) 0.59205(8) 0.0650(5) Uani 1 1 d . . . . .
O3 O 0.22705(9) 0.25581(18) 0.60525(7) 0.0514(4) Uani 1 1 d . . . . .
C18 C 0.1304(12) 0.1996(19) 0.4094(7) 0.045(2) Uani 0.593(7) 1 d . U P A 1
C19 C 0.1949(6) 0.1576(11) 0.3657(5) 0.0438(16) Uani 0.593(7) 1 d . U P A 1
C20 C 0.1760(7) 0.2688(10) 0.3039(6) 0.075(2) Uani 0.593(7) 1 d . U P A 1
H20A H 0.214378 0.235294 0.273304 0.090 Uiso 0.593(7) 1 calc R U P A 1
H20B H 0.189262 0.388816 0.317720 0.090 Uiso 0.593(7) 1 calc R U P A 1
C21 C 0.0738(3) 0.2504(8) 0.2646(2) 0.091(2) Uani 0.593(7) 1 d . U P A 1
H21A H 0.061094 0.323518 0.223384 0.109 Uiso 0.593(7) 1 calc R U P A 1
H21B H 0.061243 0.130911 0.249712 0.109 Uiso 0.593(7) 1 calc R U P A 1
C22 C 0.0126(5) 0.3029(9) 0.3120(3) 0.0807(17) Uani 0.593(7) 1 d . U P A 1
H22A H -0.050394 0.287280 0.286825 0.097 Uiso 0.593(7) 1 calc R U P A 1
H22B H 0.021675 0.425406 0.323104 0.097 Uiso 0.593(7) 1 calc R U P A 1
C23 C 0.0305(17) 0.197(4) 0.3816(13) 0.067(2) Uani 0.593(7) 1 d . U P A 1
C24 C -0.0253(6) 0.2928(13) 0.4279(5) 0.097(3) Uani 0.593(7) 1 d . U P A 1
H24A H -0.000987 0.407369 0.438950 0.145 Uiso 0.593(7) 1 calc R U P A 1
H24B H -0.021084 0.228672 0.470273 0.145 Uiso 0.593(7) 1 calc R U P A 1
H24C H -0.087905 0.301019 0.402676 0.145 Uiso 0.593(7) 1 calc R U P A 1
C25 C 0.1987(6) -0.0364(10) 0.3504(5) 0.0637(17) Uani 0.593(7) 1 d . . P A 1
H25A H 0.142947 -0.071297 0.318572 0.095 Uiso 0.593(7) 1 calc R U P A 1
H25B H 0.206563 -0.100735 0.393173 0.095 Uiso 0.593(7) 1 calc R U P A 1
H25C H 0.248852 -0.059254 0.329954 0.095 Uiso 0.593(7) 1 calc R U P A 1
C26 C -0.0101(5) 0.0157(13) 0.3670(5) 0.087(2) Uani 0.593(7) 1 d . U P A 1
H26A H 0.003314 -0.029388 0.325299 0.130 Uiso 0.593(7) 1 calc R U P A 1
H26B H -0.074856 0.021781 0.360952 0.130 Uiso 0.593(7) 1 calc R U P A 1
H26C H 0.015612 -0.059326 0.405631 0.130 Uiso 0.593(7) 1 calc R U P A 1
C18D C 0.1303(17) 0.235(3) 0.4215(12) 0.055(5) Uani 0.407(7) 1 d . U P A 2
C19D C 0.2023(13) 0.211(2) 0.3729(11) 0.077(5) Uani 0.407(7) 1 d . . P A 2
C20D C 0.1792(11) 0.033(3) 0.3325(9) 0.114(6) Uani 0.407(7) 1 d . U P A 2
H20C H 0.212370 0.028152 0.296218 0.136 Uiso 0.407(7) 1 calc R U P A 2
H20D H 0.201898 -0.061053 0.364974 0.136 Uiso 0.407(7) 1 calc R U P A 2
C21D C 0.0770(7) -0.0029(19) 0.2982(5) 0.157(6) Uani 0.407(7) 1 d . U P A 2
H21C H 0.056091 0.076292 0.259401 0.188 Uiso 0.407(7) 1 calc R U P A 2
H21D H 0.070009 -0.120566 0.280056 0.188 Uiso 0.407(7) 1 calc R U P A 2
C22D C 0.0202(9) 0.020(2) 0.3498(7) 0.115(4) Uani 0.407(7) 1 d . U P A 2
H22C H 0.039205 -0.065178 0.386726 0.138 Uiso 0.407(7) 1 calc R U P A 2
H22D H -0.042676 -0.004559 0.326605 0.138 Uiso 0.407(7) 1 calc R U P A 2
C23D C 0.025(3) 0.210(6) 0.385(2) 0.083(5) Uani 0.407(7) 1 d . U P A 2
C24D C -0.0214(8) 0.196(2) 0.4423(7) 0.106(4) Uani 0.407(7) 1 d . U P A 2
H24D H -0.085223 0.177320 0.423227 0.159 Uiso 0.407(7) 1 calc R U P A 2
H24E H -0.012686 0.301840 0.468941 0.159 Uiso 0.407(7) 1 calc R U P A 2
H24F H 0.003614 0.100529 0.472029 0.159 Uiso 0.407(7) 1 calc R U P A 2
C25D C 0.1873(13) 0.356(2) 0.3096(9) 0.136(7) Uani 0.407(7) 1 d . . P A 2
H25D H 0.232202 0.339307 0.283277 0.204 Uiso 0.407(7) 1 calc R U P A 2
H25E H 0.193418 0.470655 0.329447 0.204 Uiso 0.407(7) 1 calc R U P A 2
H25F H 0.127625 0.342797 0.279426 0.204 Uiso 0.407(7) 1 calc R U P A 2
C26D C -0.0188(8) 0.347(2) 0.3344(7) 0.137(4) Uani 0.407(7) 1 d . U P A 2
H26D H -0.003429 0.459535 0.354941 0.206 Uiso 0.407(7) 1 calc R U P A 2
H26E H -0.083622 0.332150 0.323320 0.206 Uiso 0.407(7) 1 calc R U P A 2
H26F H 0.002376 0.338030 0.292415 0.206 Uiso 0.407(7) 1 calc R U P A 2

loop_
_atom_site_aniso_label
_atom_site_aniso_U_11
_atom_site_aniso_U_22
_atom_site_aniso_U_33
_atom_site_aniso_U_23
_atom_site_aniso_U_13
_atom_site_aniso_U_12
C1 0.0828(19) 0.168(3) 0.113(2) -0.061(2) 0.0672(18) -0.042(2)
C2 0.0506(12) 0.0657(14) 0.0611(13) -0.0151(11) 0.0244(10) -0.0056(10)
C3 0.0389(10) 0.0602(13) 0.0682(14) -0.0060(11) 0.0187(10) 0.0015(9)
C4 0.0374(10) 0.0485(12) 0.0557(12) 0.0020(9) 0.0069(9) 0.0004(8)
C5 0.0386(11) 0.0928(19) 0.0865(18) 0.0064(15) 0.0062(11) -0.0021(12)
C6 0.0409(10) 0.0407(10) 0.0475(11) 0.0037(8) 0.0109(8) 0.0020(8)
C7 0.0377(10) 0.0474(11) 0.0479(11) 0.0028(9) 0.0106(8) 0.0010(8)
C8 0.0444(11) 0.0639(14) 0.0491(11) -0.0072(10) 0.0146(9) -0.0046(10)
C9 0.0382(10) 0.0596(13) 0.0486(12) 0.0027(10) 0.0124(9) -0.0006(9)
C10 0.0399(10) 0.0637(14) 0.0587(12) -0.0009(10) 0.0178(9) -0.0049(9)
C11 0.0420(10) 0.0443(11) 0.0452(10) 0.0063(9) 0.0093(8) 0.0000(8)
C12 0.0362(9) 0.0472(11) 0.0465(10) 0.0049(9) 0.0117(8) -0.0004(8)
C13 0.0564(12) 0.0574(13) 0.0497(11) 0.0021(10) 0.0173(9) -0.0004(10)
C14 0.0685(15) 0.0661(15) 0.0610(14) -0.0099(12) 0.0239(11) -0.0015(12)
C15 0.0644(14) 0.0509(13) 0.0845(17) -0.0071(13) 0.0295(12) 0.0007(11)
C16 0.0627(13) 0.0461(13) 0.0779(16) 0.0156(11) 0.0239(12) 0.0058(10)
C17 0.0534(12) 0.0509(13) 0.0534(12) 0.0080(10) 0.0171(9) 0.0017(9)
O1 0.0633(10) 0.1289(17) 0.0735(11) -0.0402(11) 0.0371(9) -0.0209(10)
O2 0.0388(8) 0.0892(12) 0.0628(9) -0.0006(8) 0.0042(7) -0.0030(7)
O3 0.0522(8) 0.0542(9) 0.0504(8) 0.0050(6) 0.0176(6) -0.0093(6)
C18 0.047(3) 0.050(4) 0.037(5) -0.012(4) 0.006(3) -0.002(3)
C19 0.036(3) 0.055(4) 0.037(3) -0.023(3) 0.002(2) -0.013(3)
C20 0.075(4) 0.096(5) 0.058(3) 0.003(4) 0.024(3) 0.004(4)
C21 0.084(3) 0.127(5) 0.053(3) 0.014(3) 0.001(2) 0.020(3)
C22 0.069(4) 0.094(4) 0.069(3) -0.003(3) -0.005(3) 0.022(3)
C23 0.041(4) 0.096(5) 0.063(4) -0.005(4) 0.011(4) 0.002(4)
C24 0.045(3) 0.154(7) 0.087(4) -0.029(5) 0.008(3) 0.028(5)
C25 0.057(3) 0.065(4) 0.068(4) -0.022(3) 0.013(3) -0.004(2)
C26 0.058(4) 0.111(4) 0.087(5) -0.015(3) 0.011(3) -0.029(3)
C18D 0.036(4) 0.087(12) 0.045(7) -0.027(5) 0.016(4) -0.005(6)
C19D 0.072(6) 0.105(12) 0.057(5) -0.047(7) 0.024(4) -0.045(6)
C20D 0.083(9) 0.161(18) 0.097(10) -0.037(11) 0.021(7) -0.030(9)
C21D 0.103(7) 0.244(15) 0.119(8) -0.090(9) 0.017(6) -0.070(8)
C22D 0.074(7) 0.167(8) 0.095(8) -0.020(6) 0.006(5) -0.040(7)
C23D 0.043(7) 0.120(9) 0.075(8) -0.003(7) -0.007(6) -0.004(7)
C24D 0.030(4) 0.165(12) 0.116(7) 0.004(8) 0.004(4) -0.005(6)
C25D 0.092(7) 0.24(2) 0.069(8) 0.080(11) 0.010(6) 0.001(13)
C26D 0.082(7) 0.200(11) 0.115(9) 0.042(8) -0.006(6) 0.022(7)

loop_
_atom_type_symbol
_atom_type_description
_atom_type_scat_dispersion_real
_atom_type_scat_dispersion_imag
_atom_type_scat_source
C C 0.0033 0.0016 'International Tables Vol C Tables 4.2.6.8 and 6.1.1.4'
H H 0.0000 0.0000 'International Tables Vol C Tables 4.2.6.8 and 6.1.1.4'
O O 0.0106 0.0060 'International Tables Vol C Tables 4.2.6.8 and 6.1.1.4'

loop_
_geom_angle_atom_site_label_1
_geom_angle_atom_site_label_2
_geom_angle_atom_site_label_3
_geom_angle
_geom_angle_site_symmetry_1
_geom_angle_site_symmetry_3
_geom_angle_publ_flag
O1 C1 H1A 109.5 . . ?
O1 C1 H1B 109.5 . . ?
H1A C1 H1B 109.5 . . ?
O1 C1 H1C 109.5 . . ?
H1A C1 H1C 109.5 . . ?
H1B C1 H1C 109.5 . . ?
O1 C2 C8 116.56(19) . . ?
O1 C2 C3 123.70(19) . . ?
C8 C2 C3 119.74(19) . . ?
C4 C3 C2 120.71(18) . . ?
C4 C3 H3 119.6 . . ?
C2 C3 H3 119.6 . . ?
O2 C4 C3 123.90(17) . . ?
O2 C4 C6 115.28(18) . . ?
C3 C4 C6 120.82(18) . . ?
O2 C5 H5A 109.5 . . ?
O2 C5 H5B 109.5 . . ?
H5A C5 H5B 109.5 . . ?
O2 C5 H5C 109.5 . . ?
H5A C5 H5C 109.5 . . ?
H5B C5 H5C 109.5 . . ?
C7 C6 C4 116.22(18) . . ?
C7 C6 C11 117.66(16) . . ?
C4 C6 C11 126.07(17) . . ?
C6 C7 C8 125.03(17) . . ?
C6 C7 C9 125.31(18) . . ?
C8 C7 C9 109.66(17) . . ?
C19D C8 C2 136.5(9) . . ?
C19D C8 C7 105.1(9) . . ?
C2 C8 C7 117.47(18) . . ?
C2 C8 C19 131.7(4) . . ?
C7 C8 C19 110.5(4) . . ?
C18D C9 C7 113.5(12) . . ?
C18 C9 C7 107.1(7) . . ?
C18D C9 C10 132.1(11) . . ?
C18 C9 C10 139.0(7) . . ?
C7 C9 C10 113.82(17) . . ?
O3 C10 C9 110.67(16) . . ?
O3 C10 H10A 109.5 . . ?
C9 C10 H10A 109.5 . . ?
O3 C10 H10B 109.5 . . ?
C9 C10 H10B 109.5 . . ?
H10A C10 H10B 108.1 . . ?
O3 C11 C6 109.39(15) . . ?
O3 C11 C12 109.39(15) . . ?
C6 C11 C12 116.36(15) . . ?
O3 C11 H11 107.1 . . ?
C6 C11 H11 107.1 . . ?
C12 C11 H11 107.1 . . ?
C13 C12 C17 117.94(19) . . ?
C13 C12 C11 118.78(17) . . ?
C17 C12 C11 123.11(18) . . ?
C14 C13 C12 121.4(2) . . ?
C14 C13 H13 119.3 . . ?
C12 C13 H13 119.3 . . ?
C15 C14 C13 119.9(2) . . ?
C15 C14 H14 120.1 . . ?
C13 C14 H14 120.1 . . ?
C14 C15 C16 119.8(2) . . ?
C14 C15 H15 120.1 . . ?
C16 C15 H15 120.1 . . ?
C15 C16 C17 120.3(2) . . ?
C15 C16 H16 119.8 . . ?
C17 C16 H16 119.8 . . ?
C16 C17 C12 120.6(2) . . ?
C16 C17 H17 119.7 . . ?
C12 C17 H17 119.7 . . ?
C2 O1 C1 117.63(19) . . ?
C4 O2 C5 118.20(17) . . ?
C10 O3 C11 115.47(14) . . ?
C9 C18 C23 124.9(14) . . ?
C9 C18 C19 112.3(12) . . ?
C23 C18 C19 122.7(13) . . ?
C20 C19 C18 109.5(9) . . ?
C20 C19 C25 114.7(8) . . ?
C18 C19 C25 112.8(10) . . ?
C20 C19 C8 110.8(7) . . ?
C18 C19 C8 100.1(8) . . ?
C25 C19 C8 108.0(6) . . ?
C19 C20 C21 109.3(7) . . ?
C19 C20 H20A 109.8 . . ?
C21 C20 H20A 109.8 . . ?
C19 C20 H20B 109.8 . . ?
C21 C20 H20B 109.8 . . ?
H20A C20 H20B 108.3 . . ?
C22 C21 C20 110.5(5) . . ?
C22 C21 H21A 109.6 . . ?
C20 C21 H21A 109.6 . . ?
C22 C21 H21B 109.6 . . ?
C20 C21 H21B 109.6 . . ?
H21A C21 H21B 108.1 . . ?
C21 C22 C23 113.5(9) . . ?
C21 C22 H22A 108.9 . . ?
C23 C22 H22A 108.9 . . ?
C21 C22 H22B 108.9 . . ?
C23 C22 H22B 108.9 . . ?
H22A C22 H22B 107.7 . . ?
C18 C23 C26 114.4(18) . . ?
C18 C23 C22 105.1(16) . . ?
C26 C23 C22 109.6(16) . . ?
C18 C23 C24 115.1(17) . . ?
C26 C23 C24 106.9(15) . . ?
C22 C23 C24 105.2(16) . . ?
C23 C24 H24A 109.5 . . ?
C23 C24 H24B 109.5 . . ?
H24A C24 H24B 109.5 . . ?
C23 C24 H24C 109.5 . . ?
H24A C24 H24C 109.5 . . ?
H24B C24 H24C 109.5 . . ?
C19 C25 H25A 109.5 . . ?
C19 C25 H25B 109.5 . . ?
H25A C25 H25B 109.5 . . ?
C19 C25 H25C 109.5 . . ?
H25A C25 H25C 109.5 . . ?
H25B C25 H25C 109.5 . . ?
C23 C26 H26A 109.5 . . ?
C23 C26 H26B 109.5 . . ?
H26A C26 H26B 109.5 . . ?
C23 C26 H26C 109.5 . . ?
H26A C26 H26C 109.5 . . ?
H26B C26 H26C 109.5 . . ?
C9 C18D C23D 138(2) . . ?
C9 C18D C19D 104.6(18) . . ?
C23D C18D C19D 117(2) . . ?
C8 C19D C20D 112.4(14) . . ?
C8 C19D C18D 106.3(15) . . ?
C20D C19D C18D 107.3(14) . . ?
C8 C19D C25D 114.9(13) . . ?
C20D C19D C25D 103.5(15) . . ?
C18D C19D C25D 112.3(16) . . ?
C21D C20D C19D 116.5(14) . . ?
C21D C20D H20C 108.2 . . ?
C19D C20D H20C 108.2 . . ?
C21D C20D H20D 108.2 . . ?
C19D C20D H20D 108.2 . . ?
H20C C20D H20D 107.3 . . ?
C22D C21D C20D 111.1(10) . . ?
C22D C21D H21C 109.4 . . ?
C20D C21D H21C 109.4 . . ?
C22D C21D H21D 109.4 . . ?
C20D C21D H21D 109.4 . . ?
H21C C21D H21D 108.0 . . ?
C21D C22D C23D 115.0(19) . . ?
C21D C22D H22C 108.5 . . ?
C23D C22D H22C 108.5 . . ?
C21D C22D H22D 108.5 . . ?
C23D C22D H22D 108.5 . . ?
H22C C22D H22D 107.5 . . ?
C24D C23D C26D 110(3) . . ?
C24D C23D C18D 106(3) . . ?
C26D C23D C18D 117(3) . . ?
C24D C23D C22D 106(3) . . ?
C26D C23D C22D 113(3) . . ?
C18D C23D C22D 104(2) . . ?
C23D C24D H24D 109.5 . . ?
C23D C24D H24E 109.5 . . ?
H24D C24D H24E 109.5 . . ?
C23D C24D H24F 109.5 . . ?
H24D C24D H24F 109.5 . . ?
H24E C24D H24F 109.5 . . ?
C19D C25D H25D 109.5 . . ?
C19D C25D H25E 109.5 . . ?
H25D C25D H25E 109.5 . . ?
C19D C25D H25F 109.5 . . ?
H25D C25D H25F 109.5 . . ?
H25E C25D H25F 109.5 . . ?
C23D C26D H26D 109.5 . . ?
C23D C26D H26E 109.5 . . ?
H26D C26D H26E 109.5 . . ?
C23D C26D H26F 109.5 . . ?
H26D C26D H26F 109.5 . . ?
H26E C26D H26F 109.5 . . ?

loop_
_geom_bond_atom_site_label_1
_geom_bond_atom_site_label_2
_geom_bond_distance
_geom_bond_site_symmetry_2
_geom_bond_publ_flag
C1 O1 1.419(3) . ?
C1 H1A 0.9600 . ?
C1 H1B 0.9600 . ?
C1 H1C 0.9600 . ?
C2 O1 1.373(3) . ?
C2 C8 1.382(3) . ?
C2 C3 1.402(3) . ?
C3 C4 1.392(3) . ?
C3 H3 0.9300 . ?
C4 O2 1.373(2) . ?
C4 C6 1.393(3) . ?
C5 O2 1.428(3) . ?
C5 H5A 0.9600 . ?
C5 H5B 0.9600 . ?
C5 H5C 0.9600 . ?
C6 C7 1.383(3) . ?
C6 C11 1.503(3) . ?
C7 C8 1.389(3) . ?
C7 C9 1.457(3) . ?
C8 C19D 1.380(18) . ?
C8 C19 1.581(8) . ?
C9 C18D 1.19(2) . ?
C9 C18 1.449(14) . ?
C9 C10 1.505(3) . ?
C10 O3 1.436(2) . ?
C10 H10A 0.9700 . ?
C10 H10B 0.9700 . ?
C11 O3 1.448(2) . ?
C11 C12 1.517(3) . ?
C11 H11 0.9800 . ?
C12 C13 1.386(3) . ?
C12 C17 1.387(3) . ?
C13 C14 1.382(3) . ?
C13 H13 0.9300 . ?
C14 C15 1.370(3) . ?
C14 H14 0.9300 . ?
C15 C16 1.376(3) . ?
C15 H15 0.9300 . ?
C16 C17 1.385(3) . ?
C16 H16 0.9300 . ?
C17 H17 0.9300 . ?
C18 C23 1.48(3) . ?
C18 C19 1.49(2) . ?
C19 C20 1.460(16) . ?
C19 C25 1.527(11) . ?
C20 C21 1.560(12) . ?
C20 H20A 0.9700 . ?
C20 H20B 0.9700 . ?
C21 C22 1.522(8) . ?
C21 H21A 0.9700 . ?
C21 H21B 0.9700 . ?
C22 C23 1.57(3) . ?
C22 H22A 0.9700 . ?
C22 H22B 0.9700 . ?
C23 C26 1.52(3) . ?
C23 C24 1.57(2) . ?
C24 H24A 0.9600 . ?
C24 H24B 0.9600 . ?
C24 H24C 0.9600 . ?
C25 H25A 0.9600 . ?
C25 H25B 0.9600 . ?
C25 H25C 0.9600 . ?
C26 H26A 0.9600 . ?
C26 H26B 0.9600 . ?
C26 H26C 0.9600 . ?
C18D C23D 1.59(4) . ?
C18D C19D 1.63(3) . ?
C19D C20D 1.581(18) . ?
C19D C25D 1.65(3) . ?
C20D C21D 1.556(18) . ?
C20D H20C 0.9700 . ?
C20D H20D 0.9700 . ?
C21D C22D 1.494(15) . ?
C21D H21C 0.9700 . ?
C21D H21D 0.9700 . ?
C22D C23D 1.61(5) . ?
C22D H22C 0.9700 . ?
C22D H22D 0.9700 . ?
C23D C24D 1.48(4) . ?
C23D C26D 1.49(5) . ?
C24D H24D 0.9600 . ?
C24D H24E 0.9600 . ?
C24D H24F 0.9600 . ?
C25D H25D 0.9600 . ?
C25D H25E 0.9600 . ?
C25D H25F 0.9600 . ?
C26D H26D 0.9600 . ?
C26D H26E 0.9600 . ?
C26D H26F 0.9600 . ?

loop_
_geom_torsion_atom_site_label_1
_geom_torsion_atom_site_label_2
_geom_torsion_atom_site_label_3
_geom_torsion_atom_site_label_4
_geom_torsion
_geom_torsion_site_symmetry_1
_geom_torsion_site_symmetry_2
_geom_torsion_site_symmetry_3
_geom_torsion_site_symmetry_4
_geom_torsion_publ_flag
O1 C2 C3 C4 179.3(2) . . . . ?
C8 C2 C3 C4 -0.6(3) . . . . ?
C2 C3 C4 O2 -179.6(2) . . . . ?
C2 C3 C4 C6 0.3(3) . . . . ?
O2 C4 C6 C7 -179.69(17) . . . . ?
C3 C4 C6 C7 0.4(3) . . . . ?
O2 C4 C6 C11 -2.5(3) . . . . ?
C3 C4 C6 C11 177.63(19) . . . . ?
C4 C6 C7 C8 -0.8(3) . . . . ?
C11 C6 C7 C8 -178.25(19) . . . . ?
C4 C6 C7 C9 179.40(19) . . . . ?
C11 C6 C7 C9 1.9(3) . . . . ?
O1 C2 C8 C19D -12.7(12) . . . . ?
C3 C2 C8 C19D 167.2(11) . . . . ?
O1 C2 C8 C7 -179.6(2) . . . . ?
C3 C2 C8 C7 0.3(3) . . . . ?
O1 C2 C8 C19 7.3(6) . . . . ?
C3 C2 C8 C19 -172.8(5) . . . . ?
C6 C7 C8 C19D -170.2(8) . . . . ?
C9 C7 C8 C19D 9.6(9) . . . . ?
C6 C7 C8 C2 0.5(3) . . . . ?
C9 C7 C8 C2 -179.70(19) . . . . ?
C6 C7 C8 C19 174.9(4) . . . . ?
C9 C7 C8 C19 -5.2(4) . . . . ?
C6 C7 C9 C18D 172.3(13) . . . . ?
C8 C7 C9 C18D -7.5(13) . . . . ?
C6 C7 C9 C18 -177.8(6) . . . . ?
C8 C7 C9 C18 2.3(6) . . . . ?
C6 C7 C9 C10 0.3(3) . . . . ?
C8 C7 C9 C10 -179.54(18) . . . . ?
C18D C9 C10 O3 160.8(16) . . . . ?
C18 C9 C10 O3 148.2(9) . . . . ?
C7 C9 C10 O3 -29.1(2) . . . . ?
C7 C6 C11 O3 24.3(2) . . . . ?
C4 C6 C11 O3 -152.87(18) . . . . ?
C7 C6 C11 C12 -100.2(2) . . . . ?
C4 C6 C11 C12 82.6(2) . . . . ?
O3 C11 C12 C13 78.3(2) . . . . ?
C6 C11 C12 C13 -157.11(17) . . . . ?
O3 C11 C12 C17 -96.9(2) . . . . ?
C6 C11 C12 C17 27.7(3) . . . . ?
C17 C12 C13 C14 -0.3(3) . . . . ?
C11 C12 C13 C14 -175.79(19) . . . . ?
C12 C13 C14 C15 1.1(3) . . . . ?
C13 C14 C15 C16 -1.3(4) . . . . ?
C14 C15 C16 C17 0.9(3) . . . . ?
C15 C16 C17 C12 -0.2(3) . . . . ?
C13 C12 C17 C16 -0.1(3) . . . . ?
C11 C12 C17 C16 175.14(18) . . . . ?
C8 C2 O1 C1 176.4(3) . . . . ?
C3 C2 O1 C1 -3.5(4) . . . . ?
C3 C4 O2 C5 -3.1(3) . . . . ?
C6 C4 O2 C5 177.03(19) . . . . ?
C9 C10 O3 C11 60.1(2) . . . . ?
C6 C11 O3 C10 -56.9(2) . . . . ?
C12 C11 O3 C10 71.6(2) . . . . ?
C7 C9 C18 C23 -173.9(16) . . . . ?
C10 C9 C18 C23 9(2) . . . . ?
C7 C9 C18 C19 1.7(11) . . . . ?
C10 C9 C18 C19 -175.7(5) . . . . ?
C9 C18 C19 C20 -120.8(9) . . . . ?
C23 C18 C19 C20 55.0(19) . . . . ?
C9 C18 C19 C25 110.2(10) . . . . ?
C23 C18 C19 C25 -74.1(19) . . . . ?
C9 C18 C19 C8 -4.4(11) . . . . ?
C23 C18 C19 C8 171.4(16) . . . . ?
C2 C8 C19 C20 -65.3(8) . . . . ?
C7 C8 C19 C20 121.3(7) . . . . ?
C2 C8 C19 C18 179.2(6) . . . . ?
C7 C8 C19 C18 5.8(8) . . . . ?
C2 C8 C19 C25 61.1(10) . . . . ?
C7 C8 C19 C25 -112.3(7) . . . . ?
C18 C19 C20 C21 -54.6(10) . . . . ?
C25 C19 C20 C21 73.4(10) . . . . ?
C8 C19 C20 C21 -164.0(6) . . . . ?
C19 C20 C21 C22 59.6(8) . . . . ?
C20 C21 C22 C23 -57.0(13) . . . . ?
C9 C18 C23 C26 -113.0(16) . . . . ?
C19 C18 C23 C26 72(2) . . . . ?
C9 C18 C23 C22 126.7(14) . . . . ?
C19 C18 C23 C22 -49(2) . . . . ?
C9 C18 C23 C24 11(3) . . . . ?
C19 C18 C23 C24 -163.8(14) . . . . ?
C21 C22 C23 C18 47.8(17) . . . . ?
C21 C22 C23 C26 -75.6(15) . . . . ?
C21 C22 C23 C24 169.8(10) . . . . ?
C7 C9 C18D C23D 175(3) . . . . ?
C10 C9 C18D C23D -15(4) . . . . ?
C7 C9 C18D C19D 1.9(18) . . . . ?
C10 C9 C18D C19D 172.1(7) . . . . ?
C2 C8 C19D C20D 66.7(19) . . . . ?
C7 C8 C19D C20D -125.3(14) . . . . ?
C2 C8 C19D C18D -176.2(9) . . . . ?
C7 C8 C19D C18D -8.2(14) . . . . ?
C2 C8 C19D C25D -51.3(17) . . . . ?
C7 C8 C19D C25D 116.6(13) . . . . ?
C9 C18D C19D C8 4(2) . . . . ?
C23D C18D C19D C8 -171(2) . . . . ?
C9 C18D C19D C20D 124.5(17) . . . . ?
C23D C18D C19D C20D -50(3) . . . . ?
C9 C18D C19D C25D -122.4(17) . . . . ?
C23D C18D C19D C25D 63(3) . . . . ?
C8 C19D C20D C21D 162.4(13) . . . . ?
C18D C19D C20D C21D 46(2) . . . . ?
C25D C19D C20D C21D -73.1(18) . . . . ?
C19D C20D C21D C22D -52(2) . . . . ?
C20D C21D C22D C23D 59(2) . . . . ?
C9 C18D C23D C24D -6(5) . . . . ?
C19D C18D C23D C24D 167(2) . . . . ?
C9 C18D C23D C26D 117(4) . . . . ?
C19D C18D C23D C26D -71(3) . . . . ?
C9 C18D C23D C22D -117(3) . . . . ?
C19D C18D C23D C22D 55(3) . . . . ?
C21D C22D C23D C24D -170.1(16) . . . . ?
C21D C22D C23D C26D 69(3) . . . . ?
C21D C22D C23D C18D -59(3) . . . . ?
